data_7129626
loop_
_publ_author_name
'Zhang, Xitao'
'Zhang, Sheng'
'Li, Shihong'
'Feng, Xiujuan'
'Yamamoto, Yoshinori'
'Bao, Ming'

_publ_section_title
;
 Three-component addition of terminal alkynes, carboxylic acids, and
 tert-butyl hypochlorite
;
_journal_name_full 'Chemical Communications'
_journal_paper_doi 10.1039/D2CC00374K
_journal_year 2022
_chemical_formula_sum 'C18 H18 Br Cl2 N O3'
_chemical_formula_weight 447.14
_space_group_crystal_system monoclinic
_space_group_IT_number 14
_space_group_name_Hall '-P 2yn'
_space_group_name_H-M_alt 'P 1 21/n 1'
_atom_sites_solution_hydrogens geom
_audit_creation_method SHELXL-2014/7
_audit_update_record
;
2018-07-14 deposited with the CCDC.	2022-01-24 downloaded from the CCDC.
;
_cell_angle_alpha 90
_cell_angle_beta 97.214(4)
_cell_angle_gamma 90
_cell_formula_units_Z 4
_cell_length_a 6.2949(3)
_cell_length_b 22.9315(13)
_cell_length_c 13.8808(8)
_cell_measurement_reflns_used 1261
_cell_measurement_temperature 296(2)
_cell_measurement_theta_max 19.91
_cell_measurement_theta_min 2.31
_cell_volume 1987.85(19)
_computing_structure_refinement 'SHELXL-2014/7 (Sheldrick, 2014)'
_diffrn_ambient_temperature 296(2)
_diffrn_measured_fraction_theta_full 0.989
_diffrn_measured_fraction_theta_max 0.978
_diffrn_measurement_device_type 'CCD area detector'
_diffrn_measurement_method 'phi and omega scans'
_diffrn_radiation_type MoK\a
_diffrn_radiation_wavelength 0.71073
_diffrn_reflns_av_R_equivalents 0.0566
_diffrn_reflns_av_unetI/netI 0.0866
_diffrn_reflns_Laue_measured_fraction_full 0.989
_diffrn_reflns_Laue_measured_fraction_max 0.978
_diffrn_reflns_limit_h_max 8
_diffrn_reflns_limit_h_min -8
_diffrn_reflns_limit_k_max 27
_diffrn_reflns_limit_k_min -29
_diffrn_reflns_limit_l_max 18
_diffrn_reflns_limit_l_min -9
_diffrn_reflns_number 11311
_diffrn_reflns_point_group_measured_fraction_full 0.989
_diffrn_reflns_point_group_measured_fraction_max 0.978
_diffrn_reflns_theta_full 25.242
_diffrn_reflns_theta_max 27.579
_diffrn_reflns_theta_min 2.311
_exptl_absorpt_coefficient_mu 2.353
_exptl_crystal_colour colourless
_exptl_crystal_density_diffrn 1.494
_exptl_crystal_description needle
_exptl_crystal_F_000 904
_refine_diff_density_max 0.547
_refine_diff_density_min -0.546
_refine_diff_density_rms 0.068
_refine_ls_extinction_method none
_refine_ls_goodness_of_fit_ref 0.981
_refine_ls_hydrogen_treatment constr
_refine_ls_matrix_type full
_refine_ls_number_parameters 229
_refine_ls_number_reflns 4496
_refine_ls_number_restraints 0
_refine_ls_restrained_S_all 0.981
_refine_ls_R_factor_all 0.1256
_refine_ls_R_factor_gt 0.0538
_refine_ls_shift/su_max 0.001
_refine_ls_shift/su_mean 0.000
_refine_ls_structure_factor_coef Fsqd
_refine_ls_weighting_details 'w=1/[\s^2^(Fo^2^)+(0.0526P)^2^] where P=(Fo^2^+2Fc^2^)/3'
_refine_ls_weighting_scheme calc
_refine_ls_wR_factor_gt 0.1069
_refine_ls_wR_factor_ref 0.1320
_reflns_Friedel_coverage 0.000
_reflns_number_gt 2380
_reflns_number_total 4496
_reflns_threshold_expression 'I > 2\s(I)'
_cod_data_source_file d2cc00374k2.cif
_cod_data_source_block 1
_cod_original_sg_symbol_H-M 'P 21/n'
_cod_database_code 7129626
_shelx_shelxl_version_number 2014/7
_shelx_space_group_comment
;
The symmetry employed for this shelxl refinement is uniquely defined
by the following loop, which should always be used as a source of
symmetry information in preference to the above space-group names.
They are only intended as comments.
;

loop_
_space_group_symop_operation_xyz
'x, y, z'
'-x+1/2, y+1/2, -z+1/2'
'-x, -y, -z'
'x-1/2, -y-1/2, z-1/2'

loop_
_atom_site_label
_atom_site_type_symbol
_atom_site_fract_x
_atom_site_fract_y
_atom_site_fract_z
_atom_site_U_iso_or_equiv
_atom_site_adp_type
_atom_site_occupancy
_atom_site_site_symmetry_order
_atom_site_calc_flag
_atom_site_refinement_flags_posn
_atom_site_refinement_flags_adp
_atom_site_refinement_flags_occupancy
_atom_site_disorder_assembly
_atom_site_disorder_group
Br1 Br 0.43116(8) 1.08733(2) 0.05701(4) 0.0772(2) Uani 1 1 d . . . . .
C1 C 0.6207(7) 1.03523(17) 0.1326(3) 0.0484(11) Uani 1 1 d . . . . .
C2 C 0.8374(7) 1.03622(19) 0.1230(3) 0.0562(12) Uani 1 1 d . . . . .
H15 H 0.8919 1.0620 0.0805 0.067 Uiso 1 1 calc R U . . .
C3 C 0.9683(7) 0.99799(19) 0.1779(3) 0.0559(12) Uani 1 1 d . . . . .
H11 H 1.1145 0.9972 0.1737 0.067 Uiso 1 1 calc R U . . .
C4 C 0.8796(6) 0.96060(17) 0.2396(3) 0.0448(10) Uani 1 1 d . . . . .
H14 H 0.9652 0.9342 0.2777 0.054 Uiso 1 1 calc R U . . .
C5 C 0.6623(6) 0.96292(16) 0.2440(3) 0.0414(10) Uani 1 1 d . . . . .
C6 C 0.5511(7) 0.92486(17) 0.3109(3) 0.0470(11) Uani 1 1 d . . . . .
C7 C 0.6137(6) 0.84412(16) 0.4215(3) 0.0424(10) Uani 1 1 d . . . . .
H7 H 0.4853 0.8605 0.4445 0.051 Uiso 1 1 calc R U . . .
C8 C 0.5670(6) 0.78294(16) 0.3804(3) 0.0401(10) Uani 1 1 d . . . . .
C9 C 0.4917(6) 0.74336(16) 0.4573(3) 0.0383(9) Uani 1 1 d . . . . .
C10 C 0.6161(7) 0.69734(17) 0.4985(3) 0.0483(11) Uani 1 1 d . . . . .
H10 H 0.7459 0.6884 0.4766 0.058 Uiso 1 1 calc R U . . .
C11 C 0.5439(10) 0.66486(19) 0.5728(3) 0.0631(14) Uani 1 1 d . . . . .
H18 H 0.6256 0.6338 0.5999 0.076 Uiso 1 1 calc R U . . .
C12 C 0.3546(10) 0.6780(2) 0.6065(3) 0.0644(14) Uani 1 1 d . . . . .
H13 H 0.3095 0.6568 0.6573 0.077 Uiso 1 1 calc R U . . .
C13 C 0.2317(8) 0.7230(2) 0.5644(3) 0.0608(13) Uani 1 1 d . . . . .
H12 H 0.1018 0.7317 0.5865 0.073 Uiso 1 1 calc R U . . .
C14 C 0.2972(7) 0.75511(18) 0.4907(3) 0.0482(11) Uani 1 1 d . . . . .
H16 H 0.2110 0.7851 0.4628 0.058 Uiso 1 1 calc R U . . .
C15 C 0.7869(8) 0.8824(2) 0.5766(4) 0.0639(14) Uani 1 1 d . . . . .
C16 C 0.796(2) 0.9427(3) 0.5420(6) 0.204(6) Uani 1 1 d . . . . .
H22A H 0.9076 0.9462 0.5012 0.306 Uiso 1 1 calc R U . . .
H22B H 0.8250 0.9685 0.5966 0.306 Uiso 1 1 calc R U . . .
H22C H 0.6612 0.9529 0.5056 0.306 Uiso 1 1 calc R U . . .
C17 C 0.9816(12) 0.8660(3) 0.6420(5) 0.140(3) Uani 1 1 d . . . . .
H23A H 1.1061 0.8745 0.6110 0.210 Uiso 1 1 calc R U . . .
H23B H 0.9777 0.8251 0.6561 0.210 Uiso 1 1 calc R U . . .
H23C H 0.9875 0.8878 0.7013 0.210 Uiso 1 1 calc R U . . .
C18 C 0.6017(14) 0.8723(5) 0.6317(6) 0.213(6) Uani 1 1 d . . . . .
H24A H 0.6423 0.8452 0.6835 0.319 Uiso 1 1 calc R U . . .
H24B H 0.4839 0.8566 0.5889 0.319 Uiso 1 1 calc R U . . .
H24C H 0.5597 0.9085 0.6583 0.319 Uiso 1 1 calc R U . . .
Cl1 Cl 0.35784(18) 0.78959(5) 0.27947(8) 0.0588(3) Uani 1 1 d . . . . .
Cl2 Cl 0.79816(18) 0.75528(5) 0.33355(8) 0.0578(3) Uani 1 1 d . . . . .
N1 N 0.5308(5) 1.00054(14) 0.1905(2) 0.0469(9) Uani 1 1 d . . . . .
O1 O 0.3741(5) 0.93389(13) 0.3320(2) 0.0652(9) Uani 1 1 d . . . . .
O2 O 0.6830(4) 0.88112(11) 0.34653(19) 0.0452(7) Uani 1 1 d . . . . .
O3 O 0.7769(4) 0.84025(11) 0.4968(2) 0.0469(7) Uani 1 1 d . . . . .

loop_
_atom_site_aniso_label
_atom_site_aniso_U_11
_atom_site_aniso_U_22
_atom_site_aniso_U_33
_atom_site_aniso_U_23
_atom_site_aniso_U_13
_atom_site_aniso_U_12
Br1 0.0623(3) 0.0721(4) 0.0945(4) 0.0437(3) -0.0009(3) 0.0025(3)
C1 0.044(3) 0.046(2) 0.054(3) 0.013(2) 0.003(2) -0.003(2)
C2 0.050(3) 0.057(3) 0.062(3) 0.015(2) 0.008(2) -0.010(2)
C3 0.039(2) 0.059(3) 0.071(3) 0.004(2) 0.012(2) -0.007(2)
C4 0.035(2) 0.043(2) 0.056(3) 0.006(2) 0.003(2) -0.0007(19)
C5 0.037(2) 0.037(2) 0.050(3) 0.0023(18) 0.005(2) 0.0002(19)
C6 0.040(3) 0.043(2) 0.057(3) 0.013(2) 0.004(2) 0.003(2)
C7 0.034(2) 0.041(2) 0.052(3) 0.0070(19) 0.007(2) 0.0037(18)
C8 0.037(2) 0.047(2) 0.037(2) -0.0005(18) 0.0048(18) 0.0056(19)
C9 0.038(2) 0.039(2) 0.038(2) -0.0060(17) 0.0055(19) -0.0028(19)
C10 0.052(3) 0.042(2) 0.051(3) -0.002(2) 0.005(2) 0.003(2)
C11 0.093(4) 0.040(3) 0.053(3) 0.005(2) -0.002(3) -0.001(3)
C12 0.097(4) 0.052(3) 0.047(3) -0.002(2) 0.018(3) -0.018(3)
C13 0.063(3) 0.064(3) 0.059(3) -0.008(3) 0.026(3) -0.017(3)
C14 0.047(3) 0.051(3) 0.047(3) -0.002(2) 0.010(2) -0.001(2)
C15 0.066(3) 0.053(3) 0.069(3) -0.019(2) -0.007(3) 0.003(3)
C16 0.397(16) 0.056(4) 0.128(7) -0.017(4) -0.088(8) -0.016(7)
C17 0.139(6) 0.139(6) 0.122(6) -0.063(5) -0.068(5) 0.050(5)
C18 0.139(8) 0.364(15) 0.147(8) -0.172(9) 0.064(7) -0.075(9)
Cl1 0.0538(7) 0.0750(8) 0.0444(6) 0.0044(5) -0.0055(5) -0.0028(6)
Cl2 0.0533(7) 0.0637(7) 0.0604(7) -0.0007(6) 0.0226(6) 0.0091(6)
N1 0.040(2) 0.046(2) 0.054(2) 0.0108(17) 0.0023(17) 0.0013(17)
O1 0.0405(19) 0.069(2) 0.090(3) 0.0313(18) 0.0220(17) 0.0160(16)
O2 0.0359(15) 0.0413(15) 0.0601(18) 0.0200(13) 0.0131(14) 0.0054(13)
O3 0.0446(16) 0.0419(15) 0.0512(17) 0.0012(13) -0.0055(14) 0.0048(13)

loop_
_atom_type_symbol
_atom_type_description
_atom_type_scat_dispersion_real
_atom_type_scat_dispersion_imag
_atom_type_scat_source
C C 0.0033 0.0016 'International Tables Vol C Tables 4.2.6.8 and 6.1.1.4'
H H 0.0000 0.0000 'International Tables Vol C Tables 4.2.6.8 and 6.1.1.4'
N N 0.0061 0.0033 'International Tables Vol C Tables 4.2.6.8 and 6.1.1.4'
O O 0.0106 0.0060 'International Tables Vol C Tables 4.2.6.8 and 6.1.1.4'
Cl Cl 0.1484 0.1585 'International Tables Vol C Tables 4.2.6.8 and 6.1.1.4'
Br Br -0.2901 2.4595 'International Tables Vol C Tables 4.2.6.8 and 6.1.1.4'

loop_
_geom_angle_atom_site_label_1
_geom_angle_atom_site_label_2
_geom_angle_atom_site_label_3
_geom_angle
_geom_angle_site_symmetry_1
_geom_angle_site_symmetry_3
_geom_angle_publ_flag
N1 C1 C2 125.1(4) . . ?
N1 C1 Br1 115.5(3) . . ?
C2 C1 Br1 119.5(3) . . ?
C3 C2 C1 117.8(4) . . ?
C2 C3 C4 118.9(4) . . ?
C3 C4 C5 119.0(4) . . ?
N1 C5 C4 122.9(4) . . ?
N1 C5 C6 114.1(4) . . ?
C4 C5 C6 123.0(4) . . ?
O1 C6 O2 125.5(4) . . ?
O1 C6 C5 124.4(4) . . ?
O2 C6 C5 110.0(4) . . ?
O3 C7 O2 108.7(3) . . ?
O3 C7 C8 108.4(3) . . ?
O2 C7 C8 109.3(3) . . ?
C9 C8 C7 110.4(3) . . ?
C9 C8 Cl2 112.6(3) . . ?
C7 C8 Cl2 109.6(3) . . ?
C9 C8 Cl1 109.5(3) . . ?
C7 C8 Cl1 107.4(3) . . ?
Cl2 C8 Cl1 107.2(2) . . ?
C14 C9 C10 118.9(4) . . ?
C14 C9 C8 119.0(4) . . ?
C10 C9 C8 122.1(4) . . ?
C9 C10 C11 119.3(4) . . ?
C12 C11 C10 120.9(5) . . ?
C11 C12 C13 119.3(5) . . ?
C14 C13 C12 121.1(5) . . ?
C13 C14 C9 120.5(4) . . ?
O3 C15 C16 112.0(5) . . ?
O3 C15 C17 104.5(4) . . ?
C16 C15 C17 112.2(6) . . ?
O3 C15 C18 108.8(4) . . ?
C16 C15 C18 112.3(8) . . ?
C17 C15 C18 106.7(6) . . ?
C1 N1 C5 116.3(4) . . ?
C6 O2 C7 118.0(3) . . ?
C7 O3 C15 119.3(3) . . ?

loop_
_geom_bond_atom_site_label_1
_geom_bond_atom_site_label_2
_geom_bond_distance
_geom_bond_site_symmetry_2
_geom_bond_publ_flag
Br1 C1 1.907(4) . ?
C1 N1 1.310(5) . ?
C1 C2 1.387(6) . ?
C2 C3 1.368(6) . ?
C3 C4 1.378(5) . ?
C4 C5 1.378(5) . ?
C5 N1 1.351(5) . ?
C5 C6 1.509(6) . ?
C6 O1 1.205(5) . ?
C6 O2 1.355(4) . ?
C7 O3 1.374(4) . ?
C7 O2 1.452(4) . ?
C7 C8 1.529(5) . ?
C8 C9 1.521(5) . ?
C8 Cl2 1.784(4) . ?
C8 Cl1 1.804(4) . ?
C9 C14 1.389(5) . ?
C9 C10 1.393(5) . ?
C10 C11 1.394(6) . ?
C11 C12 1.367(7) . ?
C12 C13 1.374(7) . ?
C13 C14 1.365(6) . ?
C15 O3 1.465(5) . ?
C15 C16 1.467(8) . ?
C15 C17 1.479(7) . ?
C15 C18 1.491(9) . ?
